data_1575134
loop_
_publ_author_name
'Wang, Han'
'Feng, Jing'
'Liu, Dan-Ni'
'Yu, Mingming'
'Xu, Ze-Feng'
'Li, Chuan-Ying'

_publ_section_title
;
 Intramolecular nitrogen insertion of oxime ester to access aminated
 N-heterocycles
;
_journal_issue 31
_journal_name_full 'Green Chemistry'
_journal_page_first 9445
_journal_page_last 9451
_journal_paper_doi 10.1039/D5GC02482J
_journal_volume 27
_journal_year 2025
_chemical_formula_moiety 'C19 H12 N2 S'
_chemical_formula_sum 'C19 H12 N2 S'
_chemical_formula_weight 300.37
_space_group_crystal_system monoclinic
_space_group_IT_number 14
_space_group_name_Hall '-P 2ybc'
_space_group_name_H-M_alt 'P 1 21/c 1'
_atom_sites_solution_hydrogens geom
_atom_sites_solution_primary dual
_audit_creation_date 2025-03-14
_audit_creation_method
;
Olex2 1.5
(compiled 2025.03.04 svn.red2d20d0 for OlexSys, GUI svn.r7188)
;
_audit_update_record
;
2025-03-14 deposited with the CCDC.	2025-07-14 downloaded from the CCDC.
;
_cell_angle_alpha 90
_cell_angle_beta 103.245(4)
_cell_angle_gamma 90
_cell_formula_units_Z 4
_cell_length_a 12.5897(6)
_cell_length_b 7.6742(3)
_cell_length_c 15.4587(6)
_cell_measurement_reflns_used 4852
_cell_measurement_temperature 293.15
_cell_measurement_theta_max 73.4110
_cell_measurement_theta_min 3.5950
_cell_volume 1453.83(11)
_computing_molecular_graphics 'Olex2 1.5 (Dolomanov et al., 2009)'
_computing_publication_material 'Olex2 1.5 (Dolomanov et al., 2009)'
_computing_structure_refinement 'SHELXL 2018/3 (Sheldrick, 2015)'
_computing_structure_solution 'SHELXT 2018/2 (Sheldrick, 2018)'
_diffrn_ambient_temperature 293.15
_diffrn_measured_fraction_theta_full 0.982
_diffrn_measured_fraction_theta_max 0.937
_diffrn_measurement_device_type 'multiwire proportional'
_diffrn_measurement_method 'phi and omega scans'
_diffrn_radiation_monochromator graphite
_diffrn_radiation_type CuK\a
_diffrn_radiation_wavelength 1.54178
_diffrn_reflns_av_R_equivalents 0.0434
_diffrn_reflns_av_unetI/netI 0.0466
_diffrn_reflns_Laue_measured_fraction_full 0.982
_diffrn_reflns_Laue_measured_fraction_max 0.937
_diffrn_reflns_limit_h_max 15
_diffrn_reflns_limit_h_min -14
_diffrn_reflns_limit_k_max 9
_diffrn_reflns_limit_k_min -7
_diffrn_reflns_limit_l_max 11
_diffrn_reflns_limit_l_min -19
_diffrn_reflns_number 8465
_diffrn_reflns_point_group_measured_fraction_full 0.982
_diffrn_reflns_point_group_measured_fraction_max 0.937
_diffrn_reflns_theta_full 67.679
_diffrn_reflns_theta_max 73.704
_diffrn_reflns_theta_min 3.607
_exptl_absorpt_coefficient_mu 1.935
_exptl_absorpt_correction_type none
_exptl_crystal_colour 'clear light yellow'
_exptl_crystal_colour_lustre clear
_exptl_crystal_colour_modifier light
_exptl_crystal_colour_primary yellow
_exptl_crystal_density_diffrn 1.372
_exptl_crystal_description block
_exptl_crystal_F_000 624
_exptl_crystal_size_max 0.15
_exptl_crystal_size_mid 0.14
_exptl_crystal_size_min 0.13
_refine_diff_density_max 0.292
_refine_diff_density_min -0.201
_refine_diff_density_rms 0.050
_refine_ls_extinction_method none
_refine_ls_goodness_of_fit_ref 1.042
_refine_ls_hydrogen_treatment constr
_refine_ls_matrix_type full
_refine_ls_number_parameters 199
_refine_ls_number_reflns 2762
_refine_ls_number_restraints 0
_refine_ls_restrained_S_all 1.042
_refine_ls_R_factor_all 0.0606
_refine_ls_R_factor_gt 0.0520
_refine_ls_shift/su_max 0.000
_refine_ls_shift/su_mean 0.000
_refine_ls_structure_factor_coef Fsqd
_refine_ls_weighting_details 'w=1/[\s^2^(Fo^2^)+(0.1040P)^2^+0.1553P] where P=(Fo^2^+2Fc^2^)/3'
_refine_ls_weighting_scheme calc
_refine_ls_wR_factor_gt 0.1506
_refine_ls_wR_factor_ref 0.1603
_reflns_Friedel_coverage 0.000
_reflns_number_gt 2270
_reflns_number_total 2762
_reflns_threshold_expression 'I > 2\s(I)'
_cod_data_source_file d5gc02482j2.cif
_cod_data_source_block 1_CCDC1
_cod_depositor_comments 'Adding full bibliography for 1575133--1575135.cif.'
_cod_database_code 1575134
_shelx_shelxl_version_number 2018/3
_shelx_space_group_comment
;
The symmetry employed for this shelxl refinement is uniquely defined
by the following loop, which should always be used as a source of
symmetry information in preference to the above space-group names.
They are only intended as comments.
;
_shelx_estimated_absorpt_t_max 0.787
_shelx_estimated_absorpt_t_min 0.760
_olex2_refinement_description
;
1. Fixed Uiso
 At 1.2 times of:
  All C(H) groups
2.a Aromatic/amide H refined with riding coordinates:
 C00E(H00E), C00I(H00I), C00O(H00O), C00U(H00U), C00W(H00W), C00Z(H00Z),
 C011(H011), C013(H013), C014(H014), C015(H015), C017(H017), C19(H19)
;
_olex2_submission_special_instructions 'No special instructions were received'

loop_
_space_group_symop_operation_xyz
'x, y, z'
'-x, y+1/2, -z+1/2'
'-x, -y, -z'
'x, -y-1/2, z-1/2'

loop_
_atom_site_label
_atom_site_type_symbol
_atom_site_fract_x
_atom_site_fract_y
_atom_site_fract_z
_atom_site_U_iso_or_equiv
_atom_site_adp_type
_atom_site_occupancy
_atom_site_site_symmetry_order
_atom_site_calc_flag
_atom_site_refinement_flags_posn
_atom_site_refinement_flags_adp
_atom_site_refinement_flags_occupancy
_atom_site_disorder_assembly
_atom_site_disorder_group
S1 S 0.47360(6) 0.17100(8) -0.17158(4) 0.0651(3) Uani 1 1 d . . . . .
N003 N 0.23371(14) 0.7007(2) -0.19097(11) 0.0512(4) Uani 1 1 d . . . . .
N6 N 0.41471(14) 0.7359(2) -0.11976(11) 0.0497(4) Uani 1 1 d . . . . .
C00E C 0.0985(2) 0.8898(3) -0.18998(17) 0.0656(6) Uani 1 1 d . . . . .
H00E H 0.053261 0.969229 -0.170488 0.079 Uiso 1 1 calc R U . . .
C00F C 0.35851(17) 0.4503(3) -0.17819(12) 0.0491(5) Uani 1 1 d . . . . .
C00G C 0.08325(18) 0.8210(3) -0.27770(16) 0.0570(5) Uani 1 1 d . . . . .
C00I C 0.7324(2) 0.5617(4) -0.03087(15) 0.0648(6) Uani 1 1 d . . . . .
H00I H 0.804495 0.525713 -0.011459 0.078 Uiso 1 1 calc R U . . .
C00L C 0.54948(16) 0.5010(3) -0.10543(12) 0.0500(5) Uani 1 1 d . . . . .
C00N C 0.16861(16) 0.7017(3) -0.27694(13) 0.0490(5) Uani 1 1 d . . . . .
C00O C 0.17941(18) 0.6135(3) -0.35298(14) 0.0548(5) Uani 1 1 d . . . . .
H00O H 0.236458 0.535945 -0.351811 0.066 Uiso 1 1 calc R U . . .
C00T C 0.46526(18) 0.3903(3) -0.15021(13) 0.0495(5) Uani 1 1 d . . . . .
C00U C 0.6594(2) 0.4486(4) -0.07370(15) 0.0631(6) Uani 1 1 d . . . . .
H00U H 0.680321 0.335140 -0.082893 0.076 Uiso 1 1 calc R U . . .
C00V C 0.34022(16) 0.6291(3) -0.16227(13) 0.0461(4) Uani 1 1 d . . . . .
C00W C 0.6000(2) 0.7884(3) -0.04276(14) 0.0574(5) Uani 1 1 d . . . . .
H00W H 0.581288 0.901991 -0.031516 0.069 Uiso 1 1 calc R U . . .
C00Y C 0.51954(17) 0.6734(3) -0.08983(12) 0.0482(5) Uani 1 1 d . . . . .
C00Z C 0.3357(2) 0.1598(3) -0.21572(15) 0.0638(6) Uani 1 1 d . . . . .
H00Z H 0.299892 0.057629 -0.237918 0.077 Uiso 1 1 calc R U . . .
C011 C 0.0071(2) 0.8517(4) -0.35800(19) 0.0685(7) Uani 1 1 d . . . . .
H011 H -0.049644 0.930385 -0.360407 0.082 Uiso 1 1 calc R U . . .
C013 C 0.2845(2) 0.3138(3) -0.21500(15) 0.0577(5) Uani 1 1 d . . . . .
H013 H 0.209797 0.329439 -0.235979 0.069 Uiso 1 1 calc R U . . .
C014 C 0.7054(2) 0.7330(4) -0.01373(16) 0.0651(6) Uani 1 1 d . . . . .
H014 H 0.758589 0.808483 0.017122 0.078 Uiso 1 1 calc R U . . .
C015 C 0.0176(2) 0.7641(4) -0.43266(17) 0.0715(7) Uani 1 1 d . . . . .
H015 H -0.032550 0.783985 -0.486066 0.086 Uiso 1 1 calc R U . . .
C017 C 0.1022(2) 0.6457(3) -0.43013(16) 0.0632(6) Uani 1 1 d . . . . .
H017 H 0.106621 0.586991 -0.481807 0.076 Uiso 1 1 calc R U . . .
C19 C 0.19030(19) 0.8188(3) -0.14059(16) 0.0601(6) Uani 1 1 d . . . . .
H19 H 0.220258 0.845053 -0.081291 0.072 Uiso 1 1 calc R U . . .

loop_
_atom_site_aniso_label
_atom_site_aniso_U_11
_atom_site_aniso_U_22
_atom_site_aniso_U_33
_atom_site_aniso_U_23
_atom_site_aniso_U_13
_atom_site_aniso_U_12
S1 0.0810(5) 0.0474(4) 0.0683(4) -0.0016(2) 0.0199(3) 0.0146(3)
N003 0.0469(10) 0.0505(9) 0.0571(9) -0.0025(7) 0.0139(7) 0.0078(8)
N6 0.0477(10) 0.0467(9) 0.0546(9) 0.0023(7) 0.0114(7) 0.0053(7)
C00E 0.0554(14) 0.0646(15) 0.0791(15) -0.0064(11) 0.0204(11) 0.0150(11)
C00F 0.0541(11) 0.0464(11) 0.0497(9) 0.0037(8) 0.0182(8) 0.0036(9)
C00G 0.0421(11) 0.0567(13) 0.0727(13) 0.0050(10) 0.0145(9) 0.0013(9)
C00I 0.0495(13) 0.0752(16) 0.0679(12) 0.0115(11) 0.0093(10) 0.0129(12)
C00L 0.0521(12) 0.0541(11) 0.0460(9) 0.0085(8) 0.0156(8) 0.0107(9)
C00N 0.0401(10) 0.0487(10) 0.0585(11) 0.0027(8) 0.0122(8) -0.0040(8)
C00O 0.0469(11) 0.0602(13) 0.0598(11) 0.0014(9) 0.0173(9) -0.0057(9)
C00T 0.0565(12) 0.0468(11) 0.0477(9) 0.0059(8) 0.0169(8) 0.0101(9)
C00U 0.0596(14) 0.0667(14) 0.0633(12) 0.0102(11) 0.0149(10) 0.0202(12)
C00V 0.0436(10) 0.0459(10) 0.0501(9) 0.0036(8) 0.0136(8) 0.0078(8)
C00W 0.0560(13) 0.0552(12) 0.0589(11) 0.0051(9) 0.0085(9) 0.0018(10)
C00Y 0.0476(11) 0.0505(11) 0.0475(9) 0.0076(8) 0.0128(8) 0.0047(9)
C00Z 0.0827(17) 0.0490(12) 0.0614(12) -0.0043(9) 0.0199(11) -0.0063(11)
C011 0.0456(13) 0.0734(16) 0.0839(16) 0.0143(13) 0.0099(11) 0.0059(11)
C013 0.0605(13) 0.0523(12) 0.0610(11) 0.0017(9) 0.0153(10) -0.0018(10)
C014 0.0541(14) 0.0732(16) 0.0628(12) 0.0082(11) 0.0030(10) -0.0036(11)
C015 0.0512(14) 0.0904(19) 0.0670(14) 0.0162(13) 0.0012(10) -0.0071(13)
C017 0.0550(13) 0.0762(16) 0.0586(11) 0.0023(10) 0.0137(10) -0.0126(11)
C19 0.0539(13) 0.0632(14) 0.0653(12) -0.0087(10) 0.0178(10) 0.0105(10)

loop_
_atom_type_symbol
_atom_type_description
_atom_type_scat_dispersion_real
_atom_type_scat_dispersion_imag
_atom_type_scat_source
C C 0.0181 0.0091 'International Tables Vol C Tables 4.2.6.8 and 6.1.1.4'
H H 0.0000 0.0000 'International Tables Vol C Tables 4.2.6.8 and 6.1.1.4'
N N 0.0311 0.0180 'International Tables Vol C Tables 4.2.6.8 and 6.1.1.4'
S S 0.3331 0.5567 'International Tables Vol C Tables 4.2.6.8 and 6.1.1.4'

loop_
_geom_angle_atom_site_label_1
_geom_angle_atom_site_label_2
_geom_angle_atom_site_label_3
_geom_angle
_geom_angle_site_symmetry_1
_geom_angle_site_symmetry_3
_geom_angle_publ_flag
C00Z S1 C00T 91.41(11) . . ?
C00N N003 C00V 127.33(16) . . ?
C19 N003 C00N 108.12(18) . . ?
C19 N003 C00V 122.83(18) . . ?
C00V N6 C00Y 118.16(18) . . ?
C00G C00E H00E 126.3 . . ?
C19 C00E H00E 126.3 . . ?
C19 C00E C00G 107.5(2) . . ?
C00T C00F C00V 116.64(19) . . ?
C00T C00F C013 112.04(19) . . ?
C00V C00F C013 131.2(2) . . ?
C00N C00G C00E 107.2(2) . . ?
C011 C00G C00E 134.0(2) . . ?
C011 C00G C00N 118.8(2) . . ?
C00U C00I H00I 118.7 . . ?
C00U C00I C014 122.6(2) . . ?
C014 C00I H00I 118.7 . . ?
C00T C00L C00U 124.3(2) . . ?
C00T C00L C00Y 116.63(18) . . ?
C00Y C00L C00U 119.0(2) . . ?
N003 C00N C00G 107.00(18) . . ?
C00O C00N N003 130.9(2) . . ?
C00O C00N C00G 122.10(19) . . ?
C00N C00O H00O 121.4 . . ?
C017 C00O C00N 117.3(2) . . ?
C017 C00O H00O 121.4 . . ?
C00F C00T S1 111.12(17) . . ?
C00F C00T C00L 121.13(19) . . ?
C00L C00T S1 127.62(16) . . ?
C00I C00U C00L 119.8(2) . . ?
C00I C00U H00U 120.1 . . ?
C00L C00U H00U 120.1 . . ?
N6 C00V N003 115.57(18) . . ?
N6 C00V C00F 124.58(19) . . ?
C00F C00V N003 119.82(19) . . ?
C00Y C00W H00W 119.9 . . ?
C014 C00W H00W 119.9 . . ?
C014 C00W C00Y 120.2(2) . . ?
N6 C00Y C00L 122.73(19) . . ?
N6 C00Y C00W 118.24(19) . . ?
C00L C00Y C00W 119.02(19) . . ?
S1 C00Z H00Z 123.4 . . ?
C013 C00Z S1 113.27(19) . . ?
C013 C00Z H00Z 123.4 . . ?
C00G C011 H011 120.5 . . ?
C015 C011 C00G 119.0(2) . . ?
C015 C011 H011 120.5 . . ?
C00F C013 H013 123.9 . . ?
C00Z C013 C00F 112.1(2) . . ?
C00Z C013 H013 123.9 . . ?
C00I C014 H014 120.3 . . ?
C00W C014 C00I 119.3(2) . . ?
C00W C014 H014 120.3 . . ?
C011 C015 H015 119.4 . . ?
C011 C015 C017 121.2(2) . . ?
C017 C015 H015 119.4 . . ?
C00O C017 C015 121.6(2) . . ?
C00O C017 H017 119.2 . . ?
C015 C017 H017 119.2 . . ?
N003 C19 H19 124.9 . . ?
C00E C19 N003 110.1(2) . . ?
C00E C19 H19 124.9 . . ?

loop_
_geom_bond_atom_site_label_1
_geom_bond_atom_site_label_2
_geom_bond_distance
_geom_bond_site_symmetry_2
_geom_bond_publ_flag
S1 C00T 1.723(2) . ?
S1 C00Z 1.716(3) . ?
N003 C00N 1.392(3) . ?
N003 C00V 1.423(3) . ?
N003 C19 1.386(3) . ?
N6 C00V 1.304(3) . ?
N6 C00Y 1.381(3) . ?
C00E H00E 0.9300 . ?
C00E C00G 1.427(3) . ?
C00E C19 1.346(3) . ?
C00F C00T 1.392(3) . ?
C00F C00V 1.421(3) . ?
C00F C013 1.431(3) . ?
C00G C00N 1.410(3) . ?
C00G C011 1.403(4) . ?
C00I H00I 0.9300 . ?
C00I C00U 1.326(4) . ?
C00I C014 1.398(4) . ?
C00L C00T 1.410(3) . ?
C00L C00U 1.417(3) . ?
C00L C00Y 1.411(3) . ?
C00N C00O 1.390(3) . ?
C00O H00O 0.9300 . ?
C00O C017 1.377(3) . ?
C00U H00U 0.9300 . ?
C00W H00W 0.9300 . ?
C00W C00Y 1.413(3) . ?
C00W C014 1.367(4) . ?
C00Z H00Z 0.9300 . ?
C00Z C013 1.347(3) . ?
C011 H011 0.9300 . ?
C011 C015 1.368(4) . ?
C013 H013 0.9300 . ?
C014 H014 0.9300 . ?
C015 H015 0.9300 . ?
C015 C017 1.393(4) . ?
C017 H017 0.9300 . ?
C19 H19 0.9300 . ?

loop_
_geom_torsion_atom_site_label_1
_geom_torsion_atom_site_label_2
_geom_torsion_atom_site_label_3
_geom_torsion_atom_site_label_4
_geom_torsion
_geom_torsion_site_symmetry_1
_geom_torsion_site_symmetry_2
_geom_torsion_site_symmetry_3
_geom_torsion_site_symmetry_4
_geom_torsion_publ_flag
S1 C00Z C013 C00F 0.6(3) . . . . ?
N003 C00N C00O C017 -178.1(2) . . . . ?
C00E C00G C00N N003 -0.5(2) . . . . ?
C00E C00G C00N C00O -178.6(2) . . . . ?
C00E C00G C011 C015 178.3(3) . . . . ?
C00G C00E C19 N003 -2.5(3) . . . . ?
C00G C00N C00O C017 -0.6(3) . . . . ?
C00G C011 C015 C017 0.0(4) . . . . ?
C00N N003 C00V N6 125.2(2) . . . . ?
C00N N003 C00V C00F -56.8(3) . . . . ?
C00N N003 C19 C00E 2.2(3) . . . . ?
C00N C00G C011 C015 0.5(4) . . . . ?
C00N C00O C017 C015 1.1(3) . . . . ?
C00T S1 C00Z C013 0.12(18) . . . . ?
C00T C00F C00V N003 178.47(16) . . . . ?
C00T C00F C00V N6 -3.7(3) . . . . ?
C00T C00F C013 C00Z -1.3(3) . . . . ?
C00T C00L C00U C00I -178.8(2) . . . . ?
C00T C00L C00Y N6 -2.9(3) . . . . ?
C00T C00L C00Y C00W 178.05(18) . . . . ?
C00U C00I C014 C00W -0.7(4) . . . . ?
C00U C00L C00T S1 3.4(3) . . . . ?
C00U C00L C00T C00F 178.88(18) . . . . ?
C00U C00L C00Y N6 178.86(17) . . . . ?
C00U C00L C00Y C00W -0.2(3) . . . . ?
C00V N003 C00N C00G -166.2(2) . . . . ?
C00V N003 C00N C00O 11.7(4) . . . . ?
C00V N003 C19 C00E 168.2(2) . . . . ?
C00V N6 C00Y C00L 1.7(3) . . . . ?
C00V N6 C00Y C00W -179.20(18) . . . . ?
C00V C00F C00T S1 178.50(13) . . . . ?
C00V C00F C00T C00L 2.3(3) . . . . ?
C00V C00F C013 C00Z -177.89(19) . . . . ?
C00Y N6 C00V N003 179.63(16) . . . . ?
C00Y N6 C00V C00F 1.7(3) . . . . ?
C00Y C00L C00T S1 -174.80(14) . . . . ?
C00Y C00L C00T C00F 0.7(3) . . . . ?
C00Y C00L C00U C00I -0.7(3) . . . . ?
C00Y C00W C014 C00I -0.2(3) . . . . ?
C00Z S1 C00T C00F -0.86(15) . . . . ?
C00Z S1 C00T C00L 175.03(19) . . . . ?
C011 C00G C00N N003 177.9(2) . . . . ?
C011 C00G C00N C00O -0.2(3) . . . . ?
C011 C015 C017 C00O -0.9(4) . . . . ?
C013 C00F C00T S1 1.4(2) . . . . ?
C013 C00F C00T C00L -174.83(17) . . . . ?
C013 C00F C00V N003 -5.1(3) . . . . ?
C013 C00F C00V N6 172.7(2) . . . . ?
C014 C00I C00U C00L 1.2(4) . . . . ?
C014 C00W C00Y N6 -178.5(2) . . . . ?
C014 C00W C00Y C00L 0.6(3) . . . . ?
C19 N003 C00N C00G -1.0(2) . . . . ?
C19 N003 C00N C00O 176.9(2) . . . . ?
C19 N003 C00V N6 -38.0(3) . . . . ?
C19 N003 C00V C00F 140.0(2) . . . . ?
C19 C00E C00G C00N 1.8(3) . . . . ?
C19 C00E C00G C011 -176.2(3) . . . . ?
